data_4509313
loop_
_publ_author_name
'Chadwick, Keith'
'Sadiq, Ghazala'
'Davey, Roger J.'
'Seaton, Colin C.'
'Pritchard, Robin G.'
'Parkin, Andrew'

_publ_section_title
;
 Designing Acid Acid Co-Crystals&#x2212;The Use of Hammett Substitution
 Constants
;
_journal_issue 3
_journal_name_full 'Crystal Growth &amp; Design'
_journal_page_first 1278
_journal_paper_doi 10.1021/cg801225s
_journal_volume 9
_journal_year 2009
_chemical_absolute_configuration ad
_chemical_formula_moiety 'C14 H11 N3 O8'
_chemical_formula_sum 'C14 H11 N3 O8'
_chemical_formula_weight 349.26
_chemical_name_systematic '4-aminobenzoic acid 3,5-dinitrobenzoic acid'
_space_group_IT_number 43
_symmetry_cell_setting orthorhombic
_symmetry_space_group_name_Hall 'F -2d -2d'
_symmetry_space_group_name_H-M 'F d 2 d'
_atom_sites_solution_hydrogens geom
_atom_sites_solution_primary direct
_audit_creation_date 06-10-03
_audit_creation_method CRYSTALS_ver_12.83
_cell_angle_alpha 90
_cell_angle_beta 90
_cell_angle_gamma 90
_cell_formula_units_Z 8
_cell_length_a 6.918(2)
_cell_length_b 20.663(7)
_cell_length_c 21.301(6)
_cell_measurement_reflns_used 0
_cell_measurement_temperature 293
_cell_measurement_theta_max 0
_cell_measurement_theta_min 0
_cell_volume 3044.9(16)
_computing_cell_refinement 'FSProcess in CrystalClear 1.3.6'
_computing_data_collection 'CrystalClear 1.3.6'
_computing_data_reduction 'FSProcess in CrystalClear 1.3.6'
_computing_molecular_graphics 'CAMERON (Watkin et al., 1996)'
_computing_publication_material 'CRYSTALS (Betteridge et al., 2003)'
_computing_structure_refinement 'CRYSTALS (Betteridge et al., 2003)'
_computing_structure_solution 'SIR92 (Altomare et al., 1994)'
_diffrn_ambient_temperature 293
_diffrn_measured_fraction_theta_full 0.999
_diffrn_measured_fraction_theta_max 0.999
_diffrn_measurement_device_type Unknown
_diffrn_measurement_method \w/2\q
_diffrn_radiation_monochromator graphite
_diffrn_radiation_type 'Mo K\a'
_diffrn_radiation_wavelength 0.71073
_diffrn_reflns_av_R_equivalents 0.028
_diffrn_reflns_limit_h_max 8
_diffrn_reflns_limit_h_min -8
_diffrn_reflns_limit_k_max 26
_diffrn_reflns_limit_k_min -26
_diffrn_reflns_limit_l_max 27
_diffrn_reflns_limit_l_min -27
_diffrn_reflns_number 15505
_diffrn_reflns_theta_full 27.482
_diffrn_reflns_theta_max 27.482
_diffrn_reflns_theta_min 3.249
_diffrn_standards_number 0
_exptl_absorpt_coefficient_mu 0.128
_exptl_absorpt_correction_T_max 1.0000
_exptl_absorpt_correction_T_min 1.0000
_exptl_absorpt_correction_type none
_exptl_crystal_density_diffrn 1.524
_exptl_crystal_F_000 1440
_refine_diff_density_max 0.30
_refine_diff_density_min -0.20
_refine_ls_abs_structure_details 'Flack (1983), 0 Friedel-pairs'
_refine_ls_abs_structure_Flack -1(3)
_refine_ls_extinction_coef 36(13)
_refine_ls_extinction_method 'Larson (1970), Equation 22'
_refine_ls_goodness_of_fit_ref 0.8597
_refine_ls_hydrogen_treatment refxyz
_refine_ls_matrix_type full
_refine_ls_number_parameters 138
_refine_ls_number_reflns 899
_refine_ls_number_restraints 1
_refine_ls_R_factor_all 0.0234
_refine_ls_R_factor_gt 0.0219
_refine_ls_shift/su_max 0.160154
_refine_ls_structure_factor_coef Fsqd
_refine_ls_weighting_details
;
 Method= Modified Sheldrick 
 w=1/[\s^2^(F^2^) + ( 0.04P)^2^ + 0.00P] 
 ,where P=(max(Fo^2^,0) + 2Fc^2^)/3 
;
_refine_ls_weighting_scheme calc
_refine_ls_wR_factor_all 0.0566
_refine_ls_wR_factor_gt 0.0561
_refine_ls_wR_factor_ref 0.0566
_reflns_limit_h_max 8
_reflns_limit_h_min 0
_reflns_limit_k_max 26
_reflns_limit_k_min 0
_reflns_limit_l_max 27
_reflns_limit_l_min 0
_reflns_number_gt 814
_reflns_number_total 899
_reflns_threshold_expression I>2.0\s(I)
_oxford_diffrn_Wilson_B_factor 0.00
_oxford_diffrn_Wilson_scale 0.00
_oxford_refine_ls_scale 0.800(3)
_cod_data_source_file cg801225ssup2.cif
_cod_data_source_block 4ABA_35DNBA
_cod_depositor_comments
;
The following automatic conversions were performed:

'_symmetry_cell_setting' value 'Orthorhombic' changed to
'orthorhombic' according to
/home/saulius/struct/CIF-dictionaries/cif_core.dic dictionary named
'cif_core.dic' version 2.4.2 from 2011-04-26.

Automatic conversion script
Id: cif_fix_values 1891 2012-01-12 08:04:46Z andrius 
;
_cod_original_sg_symbol_H-M 'F d 2 d '
_cod_database_code 4509313

loop_
_symmetry_equiv_pos_as_xyz
x,y,z
x,y+1/2,z+1/2
x+1/2,y,z+1/2
x+1/2,y+1/2,z
-x+1/4,y+1/4,z+1/4
-x+1/4,y+3/4,z+3/4
-x+3/4,y+1/4,z+3/4
-x+3/4,y+3/4,z+1/4
-x,y,-z
-x,y+1/2,-z+1/2
-x+1/2,y,-z+1/2
-x+1/2,y+1/2,-z
x+3/4,y+1/4,-z+3/4
x+3/4,y+3/4,-z+5/4
x+5/4,y+1/4,-z+5/4
x+5/4,y+3/4,-z+3/4

loop_
_atom_site_label
_atom_site_type_symbol
_atom_site_fract_x
_atom_site_fract_y
_atom_site_fract_z
_atom_site_U_iso_or_equiv
_atom_site_occupancy
_atom_site_adp_type
_atom_site_refinement_flags_posn
_atom_site_refinement_flags_adp
C1 C 0.4460(2) 0.33189(15) 0.44781(8) 0.0167 1.0000 Uani . .
C2 C 0.4470(2) 0.39898(14) 0.44591(8) 0.0147 1.0000 Uani . .
C3 C 0.5000 0.43217(16) 0.5000 0.0152 1.0000 Uani S T
C4 C 0.5000 0.50453(16) 0.5000 0.0153 1.0000 Uani S T
O5 O 0.48248(19) 0.53302(13) 0.44767(6) 0.0198 1.0000 Uani . .
C6 C 0.5000 0.29686(16) 0.5000 0.0161 1.0000 Uani S T
N7 N 0.3824(2) 0.29626(13) 0.39144(7) 0.0184 1.0000 Uani . .
O8 O 0.3841(2) 0.23675(15) 0.39393(6) 0.0264 1.0000 Uani . .
O9 O 0.3279(2) 0.32727(14) 0.34596(6) 0.0248 1.0000 Uani . .
C10 C 0.4589(3) 0.79429(14) 0.44490(8) 0.0162 1.0000 Uani . .
C11 C 0.5000 0.75956(16) 0.5000 0.0147 1.0000 Uani S T
C12 C 0.5000 0.68857(17) 0.5000 0.0169 1.0000 Uani S T
O13 O 0.4635(2) 0.65926(14) 0.44883(6) 0.0286 1.0000 Uani . .
C14 C 0.4595(3) 0.86101(15) 0.44451(8) 0.0158 1.0000 Uani . .
C15 C 0.5000 0.89586(16) 0.5000 0.0166 1.0000 Uani S T
N16 N 0.5000 0.96184(15) 0.5000 0.0234 1.0000 Uani S T
H21 H 0.412(3) 0.4204(10) 0.4100(9) 0.0168 1.0000 Uiso . .
H61 H 0.5000 0.2549(15) 0.5000 0.0180 1.0000 Uiso S .
H102 H 0.431(3) 0.7716(10) 0.4094(9) 0.0189 1.0000 Uiso . .
H142 H 0.432(3) 0.8845(10) 0.4082(10) 0.0177 1.0000 Uiso . .
H1 H 0.492(4) 0.9831(14) 0.4636(11) 0.0500 1.0000 Uiso . .
H2 H 0.461(7) 0.620(3) 0.447(2) 0.0300 0.5500 Uiso . .
H51 H 0.489(7) 0.574(4) 0.453(2) 0.0300 0.4500 Uiso . .

loop_
_atom_site_aniso_label
_atom_site_aniso_U_11
_atom_site_aniso_U_22
_atom_site_aniso_U_33
_atom_site_aniso_U_23
_atom_site_aniso_U_13
_atom_site_aniso_U_12
C1 0.0121(8) 0.0185(10) 0.0194(9) -0.0052(7) 0.0017(6) -0.0014(7)
C2 0.0131(9) 0.0161(10) 0.0149(9) 0.0003(7) 0.0002(7) 0.0016(7)
C3 0.0127(12) 0.0145(12) 0.0185(12) 0.0000 0.0007(10) 0.0000
C4 0.0143(12) 0.0144(12) 0.0173(13) 0.0000 -0.0003(10) 0.0000
O5 0.0299(7) 0.0141(7) 0.0156(6) -0.0001(5) -0.0026(5) -0.0003(6)
C6 0.0133(12) 0.0106(12) 0.0243(14) 0.0000 0.0049(10) 0.0000
N7 0.0173(8) 0.0190(8) 0.0189(7) -0.0059(6) 0.0040(6) -0.0015(6)
O8 0.0331(8) 0.0171(7) 0.0290(7) -0.0085(5) 0.0056(6) -0.0039(5)
O9 0.0286(7) 0.0269(7) 0.0190(6) -0.0052(5) -0.0029(6) 0.0019(6)
C10 0.0142(9) 0.0207(11) 0.0137(9) -0.0023(7) 0.0002(6) -0.0017(7)
C11 0.0139(12) 0.0138(12) 0.0165(13) 0.0000 0.0015(9) 0.0000
C12 0.0156(12) 0.0171(12) 0.0179(12) 0.0000 0.0012(10) 0.0000
O13 0.0410(8) 0.0165(7) 0.0284(8) -0.0065(6) 0.0015(6) -0.0058(6)
C14 0.0166(9) 0.0172(10) 0.0136(9) 0.0035(6) 0.0020(6) 0.0000(6)
C15 0.0126(11) 0.0173(13) 0.0199(13) 0.0000 0.0047(10) 0.0000
N16 0.0371(14) 0.0140(11) 0.0190(11) 0.0000 0.0083(10) 0.0000

loop_
_atom_type_symbol
_atom_type_scat_dispersion_real
_atom_type_scat_dispersion_imag
_atom_type_scat_Cromer_Mann_a1
_atom_type_scat_Cromer_Mann_b1
_atom_type_scat_Cromer_Mann_a2
_atom_type_scat_Cromer_Mann_b2
_atom_type_scat_Cromer_Mann_a3
_atom_type_scat_Cromer_Mann_b3
_atom_type_scat_Cromer_Mann_a4
_atom_type_scat_Cromer_Mann_b4
_atom_type_scat_Cromer_Mann_c
_atom_type_scat_source
C 0.0033 0.0016 2.3100 20.8439 1.0200 10.2075 1.5886 0.5687 0.8650 51.6512 0.2156 'International Tables Vol C 4.2.6.8 and 6.1.1.4'
H 0.0000 0.0000 0.4930 10.5109 0.3229 26.1257 0.1402 3.1424 0.0408 57.7998 0.0030 'International Tables Vol C 4.2.6.8 and 6.1.1.4'
N 0.0061 0.0033 12.2126 0.0057 3.1322 9.8933 2.0125 28.9975 1.1663 0.5826 -11.5290 'International Tables Vol C 4.2.6.8 and 6.1.1.4'
O 0.0106 0.0060 3.0485 13.2771 2.2868 5.7011 1.5463 0.3239 0.8670 32.9089 0.2508 'International Tables Vol C 4.2.6.8 and 6.1.1.4'

loop_
_geom_angle_atom_site_label_1
_geom_angle_site_symmetry_1
_geom_angle_atom_site_label_2
_geom_angle_atom_site_label_3
_geom_angle_site_symmetry_3
_geom_angle
_geom_angle_publ_flag
C2 . C1 C6 . 123.18(16) yes
C2 . C1 N7 . 118.44(15) yes
C6 . C1 N7 . 118.38(17) yes
C1 . C2 C3 . 118.05(16) yes
C1 . C2 H21 . 120.3(12) no
C3 . C2 H21 . 121.6(12) no
C2 . C3 C2 9_656 120.9(2) yes
C2 . C3 C4 . 119.57(11) yes
C2 9_656 C3 C4 . 119.57(11) yes
C3 . C4 O5 9_656 117.70(14) yes
C3 . C4 O5 . 117.70(14) yes
O5 9_656 C4 O5 . 124.6(3) yes
C4 . O5 H51 . 110(3) no
C1 . C6 C1 9_656 116.6(2) yes
C1 . C6 H61 . 121.7 no
C1 9_656 C6 H61 . 121.7 no
C1 . N7 O8 . 117.42(16) yes
C1 . N7 O9 . 118.43(14) yes
O8 . N7 O9 . 124.13(16) yes
C11 . C10 C14 . 121.02(17) yes
C11 . C10 H102 . 118.3(13) no
C14 . C10 H102 . 120.7(13) no
C10 . C11 C10 9_656 118.6(2) yes
C10 . C11 C12 . 120.72(11) yes
C10 9_656 C11 C12 . 120.72(11) yes
C11 . C12 O13 9_656 118.42(15) yes
C11 . C12 O13 . 118.42(15) yes
O13 9_656 C12 O13 . 123.2(3) yes
C12 . O13 H2 . 121(3) no
C10 . C14 C15 . 120.35(18) yes
C10 . C14 H142 . 121.7(13) no
C15 . C14 H142 . 118.0(13) no
C14 . C15 C14 9_656 118.7(2) yes
C14 . C15 N16 . 120.66(12) yes
C14 9_656 C15 N16 . 120.66(12) yes
C15 . N16 H1 9_656 119.5(18) no
C15 . N16 H1 . 119.5(18) no
H1 9_656 N16 H1 . 121(4) no

loop_
_geom_bond_atom_site_label_1
_geom_bond_atom_site_label_2
_geom_bond_site_symmetry_2
_geom_bond_distance
_geom_bond_publ_flag
C1 C2 . 1.387(3) yes
C1 C6 . 1.378(2) yes
C1 N7 . 1.476(2) yes
C2 C3 . 1.390(2) yes
C2 H21 . 0.92(2) no
C3 C4 . 1.495(4) yes
C4 O5 9_656 1.2663(19) yes
C4 O5 . 1.2663(19) yes
O5 H51 . 0.85(8) no
C6 H61 . 0.867 no
N7 O8 . 1.231(2) yes
N7 O9 . 1.221(2) yes
C10 C11 . 1.405(2) yes
C10 C14 . 1.379(3) yes
C10 H102 . 0.91(2) no
C11 C12 . 1.467(4) yes
C12 O13 9_656 1.272(2) yes
C12 O13 . 1.272(2) yes
O13 H2 . 0.82(6) no
C14 C15 . 1.412(2) yes
C14 H142 . 0.93(2) no
C15 N16 . 1.363(4) yes
N16 H1 9_656 0.89(2) no
N16 H1 . 0.89(2) no

loop_
_geom_hbond_atom_site_label_D
_geom_hbond_atom_site_label_H
_geom_hbond_atom_site_label_A
_geom_hbond_angle_DHA
_geom_hbond_distance_DH
_geom_hbond_distance_HA
_geom_hbond_distance_DA
_geom_hbond_publ_flag
O13 H2 O5 174 0.82 1.80 2.612(2) yes
O5 H51 O13 167 0.85 1.78 2.612(2) yes
